data_4084977
loop_
_publ_author_name
'Hupf, Emanuel'
'Lork, Enno'
'Mebs, Stefan'
'Ch\;eci\'nska, Lilianna'
'Beckmann, Jens'

_publ_section_title
;
 Probing Donor--Acceptor Interactions inperi-Substituted
 Diphenylphosphinoacenaphthyl--Element Dichlorides of Group 13 and 15
 Elements
;
_journal_issue 24
_journal_name_full Organometallics
_journal_page_first 7247
_journal_paper_doi 10.1021/om501036c
_journal_volume 33
_journal_year 2014
_chemical_formula_sum 'C74 H58 Al Cl4 P3'
_chemical_formula_weight 1208.89
_chemical_name_systematic
; 
 ? 
;
_space_group_IT_number 2
_symmetry_cell_setting triclinic
_symmetry_space_group_name_Hall '-P 1'
_symmetry_space_group_name_H-M 'P -1'
_atom_sites_solution_hydrogens geom
_atom_sites_solution_primary direct
_atom_sites_solution_secondary difmap
_audit_creation_method SHELXL-97
_cell_angle_alpha 89.79(3)
_cell_angle_beta 78.96(3)
_cell_angle_gamma 86.29(3)
_cell_formula_units_Z 2
_cell_length_a 11.740(2)
_cell_length_b 14.237(3)
_cell_length_c 19.069(4)
_cell_measurement_temperature 173
_cell_volume 3121.6(11)
_computing_cell_refinement X-Area
_computing_data_collection X-Area
_computing_data_reduction X-Area
_computing_molecular_graphics Diamond
_computing_publication_material WinGX
_computing_structure_refinement 'ShelXL (Sheldrick, 2008)'
_computing_structure_solution 'ShelXS (Sheldrick, 2008)'
_diffrn_ambient_temperature 173
_diffrn_measured_fraction_theta_full 0.972
_diffrn_measured_fraction_theta_max 0.972
_diffrn_measurement_device_type 'imaging-plate system'
_diffrn_measurement_method '\w scans'
_diffrn_radiation_monochromator graphite
_diffrn_radiation_source 'sealed tube'
_diffrn_radiation_type MoK\a
_diffrn_radiation_wavelength 0.71073
_diffrn_reflns_av_R_equivalents 0.0511
_diffrn_reflns_av_sigmaI/netI 0.0472
_diffrn_reflns_limit_h_max 14
_diffrn_reflns_limit_h_min -14
_diffrn_reflns_limit_k_max 17
_diffrn_reflns_limit_k_min -17
_diffrn_reflns_limit_l_max 23
_diffrn_reflns_limit_l_min -23
_diffrn_reflns_number 41224
_diffrn_reflns_theta_full 26.05
_diffrn_reflns_theta_max 26.05
_diffrn_reflns_theta_min 2.35
_diffrn_standards_interval_time 4.00
_diffrn_standards_number 170
_exptl_absorpt_coefficient_mu 0.324
_exptl_absorpt_correction_type none
_exptl_crystal_colour colourless
_exptl_crystal_density_diffrn 1.286
_exptl_crystal_density_method 'not measured'
_exptl_crystal_description block
_exptl_crystal_F_000 1256
_exptl_crystal_size_max 0.5
_exptl_crystal_size_mid 0.4
_exptl_crystal_size_min 0.3
_refine_diff_density_max 0.548
_refine_diff_density_min -0.623
_refine_diff_density_rms 0.062
_refine_ls_extinction_method none
_refine_ls_goodness_of_fit_ref 1.012
_refine_ls_hydrogen_treatment constr
_refine_ls_matrix_type full
_refine_ls_number_parameters 775
_refine_ls_number_reflns 11259
_refine_ls_number_restraints 0
_refine_ls_restrained_S_all 1.012
_refine_ls_R_factor_all 0.0807
_refine_ls_R_factor_gt 0.0613
_refine_ls_shift/su_max 0.005
_refine_ls_shift/su_mean 0.001
_refine_ls_structure_factor_coef Fsqd
_refine_ls_weighting_details 'calc w=1/[\s^2^(Fo^2^)+(0.1319P)^2^+0.0000P] where P=(Fo^2^+2Fc^2^)/3'
_refine_ls_weighting_scheme calc
_refine_ls_wR_factor_gt 0.1736
_refine_ls_wR_factor_ref 0.1879
_reflns_number_gt 8033
_reflns_number_total 11259
_reflns_threshold_expression >2sigma(I)
_cod_data_source_file om501036c_si_003.cif
_cod_data_source_block 2b
_cod_depositor_comments 'Adding full bibliography for 4084974--4084984.cif.'
_cod_original_sg_symbol_H-M P-1
_cod_database_code 4084977

loop_
_symmetry_equiv_pos_as_xyz
'x, y, z'
'-x, -y, -z'

loop_
_atom_site_label
_atom_site_type_symbol
_atom_site_fract_x
_atom_site_fract_y
_atom_site_fract_z
_atom_site_U_iso_or_equiv
_atom_site_adp_type
_atom_site_occupancy
_atom_site_symmetry_multiplicity
_atom_site_calc_flag
_atom_site_refinement_flags
_atom_site_disorder_assembly
_atom_site_disorder_group
C23 C 0.4835(4) 0.7110(3) 0.92412(19) 0.0594(10) Uani 1 1 d . . .
H23 H 0.5182 0.7121 0.8760 0.071 Uiso 1 1 calc R . .
C93 C 0.8806(4) 0.6875(4) 1.3857(2) 0.0687(11) Uani 1 1 d . . .
H93 H 0.9343 0.6955 1.4149 0.082 Uiso 1 1 calc R . .
C95 C 0.7511(3) 0.5899(3) 1.3407(2) 0.0548(8) Uani 1 1 d . . .
H95 H 0.7189 0.5320 1.3402 0.066 Uiso 1 1 calc R . .
C34 C 0.0676(3) 0.5187(3) 1.2220(3) 0.0674(11) Uani 1 1 d . . .
H34 H -0.0115 0.5212 1.2416 0.081 Uiso 1 1 calc R . .
C35 C 0.1230(3) 0.6010(3) 1.2074(2) 0.0557(8) Uani 1 1 d . . .
H35 H 0.0806 0.6586 1.2167 0.067 Uiso 1 1 calc R . .
C6 C 0.3822(3) 0.2869(3) 1.3350(2) 0.0551(8) Uani 1 1 d . . .
H6A H 0.4214 0.2475 1.3658 0.066 Uiso 1 1 calc R . .
H6B H 0.3651 0.2482 1.2970 0.066 Uiso 1 1 calc R . .
C82 C 0.7261(4) 0.5872(3) 1.02617(19) 0.0618(10) Uani 1 1 d . . .
H82 H 0.6901 0.5734 0.9884 0.074 Uiso 1 1 calc R . .
C33 C 0.1294(3) 0.4318(3) 1.2074(2) 0.0595(9) Uani 1 1 d . . .
H33 H 0.0917 0.3763 1.2165 0.071 Uiso 1 1 calc R . .
C5 C 0.2688(4) 0.3367(3) 1.3782(2) 0.0602(9) Uani 1 1 d . . .
H5A H 0.2013 0.3179 1.3608 0.072 Uiso 1 1 calc R . .
H5B H 0.2597 0.3216 1.4286 0.072 Uiso 1 1 calc R . .
C24 C 0.3987(4) 0.6499(3) 0.94791(18) 0.0600(9) Uani 1 1 d . . .
H24 H 0.3751 0.6104 0.9154 0.072 Uiso 1 1 calc R . .
C94 C 0.8301(4) 0.6044(4) 1.3845(3) 0.0731(12) Uani 1 1 d . . .
H94 H 0.8491 0.5559 1.4138 0.088 Uiso 1 1 calc R . .
C21 C 0.4662(3) 0.7685(3) 1.04427(18) 0.0493(7) Uani 1 1 d . . .
H21 H 0.4896 0.8088 1.0762 0.059 Uiso 1 1 calc R . .
C22 C 0.5165(3) 0.7708(3) 0.9723(2) 0.0604(10) Uani 1 1 d . . .
H22 H 0.5730 0.8130 0.9564 0.073 Uiso 1 1 calc R . .
C85 C 0.8305(3) 0.6293(4) 1.1388(2) 0.0645(10) Uani 1 1 d . . .
H85 H 0.8669 0.6443 1.1761 0.077 Uiso 1 1 calc R . .
C1 C -0.0703(3) 1.0245(3) 1.3068(2) 0.0569(9) Uani 1 1 d . . .
H1A H -0.0571 1.0900 1.3141 0.068 Uiso 1 1 calc R . .
H1B H -0.1395 1.0084 1.3401 0.068 Uiso 1 1 calc R . .
C63 C 0.1740(3) 1.1475(3) 1.1951(2) 0.0572(9) Uani 1 1 d . . .
H63 H 0.1137 1.1911 1.1899 0.069 Uiso 1 1 calc R . .
C83 C 0.8456(4) 0.5908(4) 1.0143(2) 0.0750(12) Uani 1 1 d . . .
H83 H 0.8904 0.5791 0.9691 0.090 Uiso 1 1 calc R . .
C84 C 0.8970(4) 0.6120(4) 1.0707(2) 0.0822(14) Uani 1 1 d . . .
H84 H 0.9773 0.6149 1.0634 0.099 Uiso 1 1 calc R . .
P3 P 0.61487(7) 0.65156(6) 1.23822(4) 0.03871(18) Uani 1 1 d . . .
P1 P 0.32106(6) 0.70701(6) 1.16555(4) 0.03868(18) Uani 1 1 d . . .
P2 P 0.47128(6) 0.92768(5) 1.22107(4) 0.03701(18) Uani 1 1 d . . .
Al1 Al 0.39189(8) 0.75690(6) 1.29351(4) 0.0377(2) Uani 1 1 d . . .
C79 C 0.4368(3) 0.5413(2) 1.30457(15) 0.0386(6) Uani 1 1 d . . .
C45 C 0.6356(3) 1.0189(3) 1.41179(16) 0.0450(7) Uani 1 1 d . . .
C78 C 0.5523(3) 0.5389(2) 1.26217(15) 0.0415(6) Uani 1 1 d . . .
C60 C 0.3579(3) 1.0180(2) 1.21042(15) 0.0399(6) Uani 1 1 d . . .
C30 C 0.2416(3) 0.5993(2) 1.17904(15) 0.0417(6) Uani 1 1 d . . .
C48 C 0.5275(2) 0.9678(2) 1.29871(15) 0.0389(6) Uani 1 1 d . . .
C40 C 0.4816(3) 0.8121(2) 1.36151(15) 0.0395(6) Uani 1 1 d . . .
C11 C 0.1907(3) 0.8817(2) 1.36395(16) 0.0449(7) Uani 1 1 d . . .
H11 H 0.2283 0.8732 1.4024 0.054 Uiso 1 1 calc R . .
C76 C 0.5649(3) 0.3660(2) 1.26231(18) 0.0501(7) Uani 1 1 d . . .
H76 H 0.6067 0.3096 1.2474 0.060 Uiso 1 1 calc R . .
C70 C 0.3612(3) 0.6242(2) 1.32409(15) 0.0395(6) Uani 1 1 d . . .
C47 C 0.5743(3) 1.0545(2) 1.30061(17) 0.0441(7) Uani 1 1 d . . .
H47 H 0.5709 1.0961 1.2633 0.053 Uiso 1 1 calc R . .
C65 C 0.2960(3) 1.0709(2) 1.26863(17) 0.0448(7) Uani 1 1 d . . .
H65 H 0.3165 1.0635 1.3132 0.054 Uiso 1 1 calc R . .
C10 C 0.2382(3) 0.8320(2) 1.30079(15) 0.0376(6) Uani 1 1 d . . .
C14 C 0.0782(3) 0.9115(2) 1.25236(16) 0.0412(6) Uani 1 1 d . . .
C19 C 0.1759(2) 0.8466(2) 1.24331(15) 0.0380(6) Uani 1 1 d . . .
C74 C 0.3943(3) 0.4525(2) 1.32512(16) 0.0425(6) Uani 1 1 d . . .
C18 C 0.2053(3) 0.8007(2) 1.17509(15) 0.0403(6) Uani 1 1 d . . .
C49 C 0.5295(2) 0.9026(2) 1.35568(15) 0.0379(6) Uani 1 1 d . . .
C17 C 0.1421(3) 0.8243(2) 1.12218(16) 0.0446(7) Uani 1 1 d . . .
H17 H 0.1636 0.7947 1.0778 0.054 Uiso 1 1 calc R . .
C61 C 0.3243(3) 1.0304(3) 1.14391(17) 0.0467(7) Uani 1 1 d . . .
H61 H 0.3629 0.9949 1.1046 0.056 Uiso 1 1 calc R . .
C77 C 0.6125(3) 0.4532(2) 1.24170(17) 0.0462(7) Uani 1 1 d . . .
H77 H 0.6866 0.4530 1.2135 0.055 Uiso 1 1 calc R . .
C75 C 0.4567(3) 0.3662(2) 1.30441(17) 0.0453(7) Uani 1 1 d . . .
C51 C 0.6756(3) 0.8789(2) 1.12526(17) 0.0460(7) Uani 1 1 d . . .
H51 H 0.6663 0.8201 1.1462 0.055 Uiso 1 1 calc R . .
C55 C 0.6069(3) 1.0393(3) 1.11395(19) 0.0505(8) Uani 1 1 d . . .
H55 H 0.5521 1.0893 1.1273 0.061 Uiso 1 1 calc R . .
C44 C 0.5876(3) 0.9316(2) 1.40977(15) 0.0421(7) Uani 1 1 d . . .
C90 C 0.7204(3) 0.6626(2) 1.29760(16) 0.0428(6) Uani 1 1 d . . .
C73 C 0.2839(3) 0.4409(3) 1.36656(18) 0.0486(7) Uani 1 1 d . . .
C80 C 0.7115(3) 0.6244(2) 1.15137(17) 0.0452(7) Uani 1 1 d . . .
C72 C 0.2114(3) 0.5195(3) 1.38660(19) 0.0528(8) Uani 1 1 d . . .
H72 H 0.1376 0.5143 1.4140 0.063 Uiso 1 1 calc R . .
C15 C 0.0133(3) 0.9346(2) 1.19900(17) 0.0445(7) Uani 1 1 d . . .
C41 C 0.4974(3) 0.7592(3) 1.42051(17) 0.0477(7) Uani 1 1 d . . .
H41 H 0.4660 0.7007 1.4256 0.057 Uiso 1 1 calc R . .
C50 C 0.5921(3) 0.9522(2) 1.14775(15) 0.0411(6) Uani 1 1 d . . .
C81 C 0.6594(3) 0.6039(3) 1.09374(18) 0.0520(8) Uani 1 1 d . . .
H81 H 0.5790 0.6015 1.1008 0.062 Uiso 1 1 calc R . .
C16 C 0.0470(3) 0.8913(3) 1.13328(18) 0.0490(7) Uani 1 1 d . . .
H16 H 0.0073 0.9062 1.0965 0.059 Uiso 1 1 calc R . .
C46 C 0.6273(3) 1.0819(3) 1.35765(18) 0.0472(7) Uani 1 1 d . . .
H46 H 0.6560 1.1412 1.3584 0.057 Uiso 1 1 calc R . .
C43 C 0.6035(3) 0.8741(3) 1.46871(16) 0.0485(8) Uani 1 1 d . . .
C32 C 0.2470(3) 0.4289(3) 1.1794(2) 0.0548(8) Uani 1 1 d . . .
H32 H 0.2888 0.3712 1.1696 0.066 Uiso 1 1 calc R . .
C20 C 0.3809(3) 0.7063(2) 1.06908(17) 0.0432(6) Uani 1 1 d . . .
C91 C 0.7705(3) 0.7479(3) 1.2995(2) 0.0542(8) Uani 1 1 d . . .
H91 H 0.7501 0.7973 1.2714 0.065 Uiso 1 1 calc R . .
C53 C 0.7862(3) 0.9785(3) 1.04041(19) 0.0567(9) Uani 1 1 d . . .
H53 H 0.8516 0.9876 1.0055 0.068 Uiso 1 1 calc R . .
C71 C 0.2513(3) 0.6093(2) 1.36460(17) 0.0463(7) Uani 1 1 d . . .
H71 H 0.2006 0.6618 1.3781 0.056 Uiso 1 1 calc R . .
C31 C 0.3033(3) 0.5116(3) 1.16579(17) 0.0472(7) Uani 1 1 d . . .
H31 H 0.3828 0.5088 1.1477 0.057 Uiso 1 1 calc R . .
C25 C 0.3477(3) 0.6462(3) 1.01970(17) 0.0514(8) Uani 1 1 d . . .
H25 H 0.2913 0.6038 1.0351 0.062 Uiso 1 1 calc R . .
C4 C 0.6894(3) 1.0238(3) 1.47809(17) 0.0527(8) Uani 1 1 d . . .
H4A H 0.6506 1.0740 1.5099 0.063 Uiso 1 1 calc R . .
H4B H 0.7714 1.0347 1.4652 0.063 Uiso 1 1 calc R . .
C64 C 0.2044(3) 1.1344(3) 1.2608(2) 0.0526(8) Uani 1 1 d . . .
H64 H 0.1634 1.1682 1.3003 0.063 Uiso 1 1 calc R . .
C62 C 0.2340(3) 1.0952(3) 1.1363(2) 0.0541(8) Uani 1 1 d . . .
H62 H 0.2135 1.1037 1.0919 0.065 Uiso 1 1 calc R . .
C13 C 0.0345(3) 0.9609(2) 1.31710(17) 0.0451(7) Uani 1 1 d . . .
C52 C 0.7715(3) 0.8916(3) 1.07274(19) 0.0532(8) Uani 1 1 d . . .
H52 H 0.8264 0.8418 1.0590 0.064 Uiso 1 1 calc R . .
C92 C 0.8507(3) 0.7601(3) 1.3429(2) 0.0616(9) Uani 1 1 d . . .
H92 H 0.8846 0.8173 1.3432 0.074 Uiso 1 1 calc R . .
C12 C 0.0891(3) 0.9441(3) 1.37367(17) 0.0489(7) Uani 1 1 d . . .
H12 H 0.0602 0.9730 1.4177 0.059 Uiso 1 1 calc R . .
C42 C 0.5584(3) 0.7880(3) 1.47405(18) 0.0532(8) Uani 1 1 d . . .
H42 H 0.5671 0.7486 1.5119 0.064 Uiso 1 1 calc R . .
C54 C 0.7032(3) 1.0512(3) 1.0605(2) 0.0586(9) Uani 1 1 d . . .
H54 H 0.7118 1.1090 1.0379 0.070 Uiso 1 1 calc R . .
C2 C -0.0837(3) 1.0069(3) 1.2287(2) 0.0546(8) Uani 1 1 d . . .
H2A H -0.1589 0.9831 1.2274 0.065 Uiso 1 1 calc R . .
H2B H -0.0763 1.0645 1.2014 0.065 Uiso 1 1 calc R . .
C3 C 0.6720(3) 0.9266(3) 1.51412(19) 0.0572(9) Uani 1 1 d . . .
H3A H 0.7463 0.8931 1.5149 0.069 Uiso 1 1 calc R . .
H3B H 0.6290 0.9340 1.5628 0.069 Uiso 1 1 calc R . .
Cl1 Cl 0.03466(14) 0.80999(17) 0.94073(8) 0.1108(6) Uani 1 1 d . A .
Cl2 Cl 0.13274(19) 0.7169(2) 0.80155(17) 0.1118(8) Uani 0.70 1 d P A 1
C7 C 0.1393(12) 0.7445(13) 0.8892(8) 0.232(9) Uani 1 1 d . . .
H7A H 0.1475 0.6853 0.9137 0.279 Uiso 1 1 calc R A 1
H7B H 0.2109 0.7754 0.8878 0.279 Uiso 1 1 calc R A 1
Cl2' Cl 0.1107(5) 0.6471(7) 0.8684(6) 0.166(5) Uani 0.30 1 d P A -1
Cl3 Cl 0.0247(3) 0.7999(3) 1.54023(15) 0.1305(11) Uani 0.80 1 d P B 1
Cl4 Cl 0.184(2) 0.6768(10) 1.6307(8) 0.225(10) Uani 0.40 1 d P B 1
Cl4' Cl 0.0709(7) 0.6618(7) 1.6298(5) 0.179(4) Uani 0.40 1 d P B -2
C8 C 0.1501(15) 0.7286(9) 1.5534(6) 0.189(6) Uani 1 1 d . . .
H8A H 0.1559 0.6767 1.5198 0.227 Uiso 1 1 calc R B 1
H8B H 0.2153 0.7661 1.5352 0.227 Uiso 1 1 calc R B 1
Cl4" Cl 0.170(4) 0.6985(18) 1.646(2) 0.25(3) Uani 0.20 1 d P B -3
Cl3' Cl 0.0445(11) 0.707(3) 1.5461(8) 0.247(15) Uani 0.20 1 d P B -1

loop_
_atom_site_aniso_label
_atom_site_aniso_U_11
_atom_site_aniso_U_22
_atom_site_aniso_U_33
_atom_site_aniso_U_23
_atom_site_aniso_U_13
_atom_site_aniso_U_12
C23 0.066(2) 0.065(2) 0.0416(16) 0.0074(15) -0.0014(15) 0.0128(18)
C93 0.059(2) 0.086(3) 0.068(2) -0.008(2) -0.0282(18) -0.010(2)
C95 0.0577(19) 0.052(2) 0.0596(19) 0.0056(15) -0.0222(16) -0.0071(16)
C34 0.0473(19) 0.060(3) 0.092(3) 0.007(2) -0.0047(18) -0.0118(17)
C35 0.0438(17) 0.050(2) 0.071(2) -0.0018(16) -0.0026(15) -0.0037(15)
C6 0.065(2) 0.043(2) 0.0592(19) 0.0051(15) -0.0151(16) -0.0101(16)
C82 0.085(3) 0.058(2) 0.0411(16) -0.0063(15) -0.0121(16) 0.002(2)
C33 0.059(2) 0.049(2) 0.073(2) 0.0048(17) -0.0154(17) -0.0152(16)
C5 0.061(2) 0.050(2) 0.072(2) 0.0126(17) -0.0134(17) -0.0163(17)
C24 0.080(3) 0.058(2) 0.0391(16) -0.0065(14) -0.0094(16) 0.0059(19)
C94 0.080(3) 0.073(3) 0.078(3) 0.010(2) -0.042(2) -0.008(2)
C21 0.0509(17) 0.049(2) 0.0486(16) 0.0037(14) -0.0095(13) -0.0074(14)
C22 0.0520(19) 0.067(2) 0.059(2) 0.0184(18) -0.0027(15) -0.0029(17)
C85 0.0523(19) 0.089(3) 0.0502(19) -0.0087(18) -0.0048(15) -0.0070(19)
C1 0.0449(17) 0.059(2) 0.063(2) -0.0077(16) -0.0061(15) 0.0101(16)
C63 0.0478(17) 0.045(2) 0.083(2) 0.0046(17) -0.0238(17) -0.0022(15)
C83 0.079(3) 0.089(3) 0.049(2) -0.0112(19) 0.0056(18) 0.002(2)
C84 0.059(2) 0.119(4) 0.061(2) -0.007(2) 0.0095(19) -0.007(2)
P3 0.0399(4) 0.0364(4) 0.0397(4) -0.0005(3) -0.0076(3) -0.0020(3)
P1 0.0387(4) 0.0403(4) 0.0376(3) -0.0026(3) -0.0082(3) -0.0037(3)
P2 0.0389(4) 0.0367(4) 0.0359(3) -0.0009(3) -0.0078(3) -0.0044(3)
Al1 0.0404(4) 0.0369(5) 0.0358(4) -0.0009(3) -0.0075(3) -0.0023(3)
C79 0.0441(15) 0.0366(16) 0.0368(13) -0.0013(11) -0.0117(11) -0.0045(12)
C45 0.0388(14) 0.055(2) 0.0414(15) -0.0107(13) -0.0087(12) -0.0040(13)
C78 0.0449(15) 0.0417(17) 0.0395(14) -0.0027(11) -0.0122(11) -0.0024(12)
C60 0.0409(14) 0.0400(17) 0.0401(14) 0.0019(11) -0.0091(11) -0.0091(12)
C30 0.0433(15) 0.0447(18) 0.0387(13) -0.0019(11) -0.0112(11) -0.0041(13)
C48 0.0359(13) 0.0391(17) 0.0420(14) -0.0030(11) -0.0081(11) -0.0020(11)
C40 0.0401(14) 0.0434(17) 0.0354(13) -0.0001(11) -0.0091(11) 0.0006(12)
C11 0.0466(16) 0.0484(19) 0.0398(14) -0.0014(12) -0.0087(12) -0.0019(13)
C76 0.0619(19) 0.0360(17) 0.0522(17) -0.0039(13) -0.0119(14) -0.0001(15)
C70 0.0423(14) 0.0401(17) 0.0366(13) 0.0001(11) -0.0084(11) -0.0046(12)
C47 0.0419(15) 0.0448(19) 0.0464(15) -0.0023(12) -0.0094(12) -0.0059(13)
C65 0.0447(15) 0.0425(18) 0.0486(16) -0.0051(12) -0.0123(12) -0.0031(13)
C10 0.0418(14) 0.0339(15) 0.0362(13) -0.0017(10) -0.0048(11) -0.0043(11)
C14 0.0368(14) 0.0409(17) 0.0458(15) -0.0009(12) -0.0069(11) -0.0040(12)
C19 0.0368(13) 0.0383(16) 0.0393(13) 0.0009(11) -0.0074(11) -0.0047(12)
C74 0.0464(15) 0.0422(18) 0.0419(14) 0.0026(12) -0.0138(12) -0.0082(13)
C18 0.0406(14) 0.0424(17) 0.0395(14) -0.0011(11) -0.0098(11) -0.0081(12)
C49 0.0376(13) 0.0389(16) 0.0369(13) -0.0047(11) -0.0072(10) -0.0001(11)
C17 0.0447(15) 0.0511(19) 0.0396(14) -0.0019(12) -0.0119(12) -0.0026(13)
C61 0.0445(15) 0.054(2) 0.0422(15) 0.0041(13) -0.0090(12) -0.0052(14)
C77 0.0487(16) 0.0407(18) 0.0485(16) -0.0036(12) -0.0079(13) -0.0016(13)
C75 0.0557(17) 0.0362(17) 0.0479(16) 0.0014(12) -0.0181(13) -0.0068(13)
C51 0.0466(16) 0.0439(18) 0.0480(16) 0.0001(13) -0.0102(13) -0.0044(13)
C55 0.0475(17) 0.0466(19) 0.0544(17) 0.0066(14) -0.0023(14) -0.0038(14)
C44 0.0389(14) 0.0497(19) 0.0376(14) -0.0075(12) -0.0086(11) 0.0012(13)
C90 0.0422(15) 0.0423(18) 0.0435(15) -0.0022(12) -0.0065(12) -0.0047(12)
C73 0.0493(17) 0.047(2) 0.0514(17) 0.0051(14) -0.0128(13) -0.0125(14)
C80 0.0484(16) 0.0396(17) 0.0467(16) 0.0002(12) -0.0074(12) -0.0011(13)
C72 0.0466(17) 0.054(2) 0.0563(18) 0.0093(15) -0.0045(14) -0.0091(15)
C15 0.0393(14) 0.0468(19) 0.0478(15) 0.0016(13) -0.0095(12) -0.0020(13)
C41 0.0588(18) 0.0425(18) 0.0439(15) 0.0015(13) -0.0159(13) -0.0021(14)
C50 0.0413(14) 0.0436(18) 0.0396(14) -0.0018(11) -0.0107(11) -0.0045(12)
C81 0.0561(19) 0.052(2) 0.0476(17) -0.0045(14) -0.0123(14) 0.0038(15)
C16 0.0458(16) 0.056(2) 0.0484(16) -0.0005(14) -0.0170(13) -0.0022(14)
C46 0.0422(15) 0.048(2) 0.0521(17) -0.0102(13) -0.0092(13) -0.0076(13)
C43 0.0494(17) 0.060(2) 0.0377(14) -0.0054(13) -0.0140(12) 0.0032(15)
C32 0.061(2) 0.044(2) 0.061(2) -0.0023(15) -0.0154(16) -0.0037(16)
C20 0.0417(14) 0.0419(17) 0.0467(15) -0.0011(12) -0.0106(12) -0.0015(12)
C91 0.059(2) 0.050(2) 0.0555(18) 0.0013(15) -0.0122(15) -0.0135(16)
C53 0.0453(17) 0.073(3) 0.0485(17) 0.0044(16) 0.0007(13) -0.0095(16)
C71 0.0444(16) 0.0460(19) 0.0472(15) 0.0049(13) -0.0049(12) -0.0043(13)
C31 0.0452(16) 0.0472(19) 0.0489(16) -0.0060(13) -0.0080(13) -0.0023(14)
C25 0.0598(19) 0.054(2) 0.0400(15) -0.0032(13) -0.0086(13) -0.0064(16)
C4 0.0425(15) 0.074(3) 0.0430(16) -0.0124(15) -0.0100(12) -0.0095(15)
C64 0.0441(16) 0.046(2) 0.068(2) -0.0138(15) -0.0147(14) 0.0003(14)
C62 0.0487(17) 0.057(2) 0.0605(19) 0.0116(16) -0.0200(15) -0.0051(15)
C13 0.0399(14) 0.0454(18) 0.0475(15) -0.0034(13) -0.0033(12) 0.0010(13)
C52 0.0444(16) 0.060(2) 0.0523(17) -0.0041(15) -0.0029(13) 0.0010(15)
C92 0.055(2) 0.067(3) 0.066(2) -0.0093(18) -0.0125(16) -0.0234(18)
C12 0.0481(16) 0.054(2) 0.0412(15) -0.0078(13) -0.0010(12) 0.0020(14)
C42 0.064(2) 0.053(2) 0.0440(16) 0.0028(14) -0.0166(14) 0.0026(16)
C54 0.0525(19) 0.060(2) 0.062(2) 0.0156(17) -0.0056(15) -0.0123(16)
C2 0.0425(16) 0.057(2) 0.063(2) 0.0000(16) -0.0110(14) 0.0075(15)
C3 0.0554(19) 0.072(3) 0.0480(17) -0.0109(16) -0.0203(14) 0.0015(17)
Cl1 0.0823(8) 0.1726(18) 0.0770(8) -0.0113(9) -0.0123(6) -0.0127(9)
Cl2 0.0665(10) 0.1080(18) 0.154(2) -0.0436(16) -0.0123(12) 0.0181(11)
C7 0.186(11) 0.32(2) 0.207(13) -0.089(13) -0.119(10) 0.122(13)
Cl2' 0.079(3) 0.146(6) 0.251(10) -0.129(7) 0.037(4) -0.034(4)
Cl3 0.153(3) 0.162(3) 0.0844(13) 0.0130(15) -0.0227(14) -0.070(2)
Cl4 0.44(3) 0.111(9) 0.150(6) 0.000(6) -0.157(12) 0.047(12)
Cl4' 0.142(5) 0.190(8) 0.180(7) 0.106(7) 0.013(5) 0.028(5)
C8 0.306(19) 0.143(9) 0.139(8) 0.031(7) -0.078(10) -0.069(10)
Cl4" 0.51(7) 0.065(10) 0.28(4) 0.037(14) -0.28(4) -0.12(2)
Cl3' 0.080(6) 0.56(5) 0.103(8) -0.042(17) -0.019(5) -0.001(15)

loop_
_atom_type_symbol
_atom_type_description
_atom_type_scat_dispersion_real
_atom_type_scat_dispersion_imag
_atom_type_scat_source
C C 0.0033 0.0016 'International Tables Vol C Tables 4.2.6.8 and 6.1.1.4'
H H 0.0000 0.0000 'International Tables Vol C Tables 4.2.6.8 and 6.1.1.4'
Al Al 0.0645 0.0514 'International Tables Vol C Tables 4.2.6.8 and 6.1.1.4'
P P 0.1023 0.0942 'International Tables Vol C Tables 4.2.6.8 and 6.1.1.4'
Cl Cl 0.1484 0.1585 'International Tables Vol C Tables 4.2.6.8 and 6.1.1.4'

loop_
_geom_angle_atom_site_label_1
_geom_angle_atom_site_label_2
_geom_angle_atom_site_label_3
_geom_angle
C24 C23 C22 119.4(3)
C94 C93 C92 119.0(4)
C94 C95 C90 119.5(4)
C35 C34 C33 120.3(4)
C34 C35 C30 121.0(4)
C75 C6 C5 105.1(3)
C83 C82 C81 120.7(4)
C32 C33 C34 119.4(4)
C73 C5 C6 104.8(3)
C23 C24 C25 121.0(4)
C93 C94 C95 121.9(4)
C22 C21 C20 120.6(4)
C23 C22 C21 120.5(4)
C80 C85 C84 120.8(4)
C13 C1 C2 105.3(3)
C64 C63 C62 119.6(3)
C84 C83 C82 118.7(4)
C83 C84 C85 121.0(4)
C78 P3 C80 102.46(15)
C78 P3 C90 104.41(14)
C80 P3 C90 101.83(15)
C18 P1 C30 103.37(15)
C18 P1 C20 102.85(14)
C30 P1 C20 103.85(15)
C18 P1 Al1 93.58(10)
C30 P1 Al1 109.90(10)
C20 P1 Al1 137.67(11)
C60 P2 C48 104.38(14)
C60 P2 C50 103.27(14)
C48 P2 C50 100.93(14)
C70 Al1 C40 107.77(13)
C70 Al1 C10 108.74(13)
C40 Al1 C10 108.88(13)
C70 Al1 P1 85.68(9)
C40 Al1 P1 161.42(10)
C10 Al1 P1 77.49(9)
C74 C79 C78 115.6(3)
C74 C79 C70 118.5(3)
C78 C79 C70 125.9(3)
C46 C45 C44 118.7(3)
C46 C45 C4 132.4(3)
C44 C45 C4 108.9(3)
C77 C78 C79 120.1(3)
C77 C78 P3 122.4(2)
C79 C78 P3 117.5(2)
C65 C60 C61 118.1(3)
C65 C60 P2 121.4(2)
C61 C60 P2 120.2(2)
C35 C30 C31 118.2(3)
C35 C30 P1 122.4(3)
C31 C30 P1 119.3(2)
C47 C48 C49 120.5(3)
C47 C48 P2 122.3(2)
C49 C48 P2 117.0(2)
C41 C40 C49 116.2(3)
C41 C40 Al1 117.7(3)
C49 C40 Al1 126.1(2)
C10 C11 C12 124.9(3)
C75 C76 C77 119.0(3)
C71 C70 C79 115.9(3)
C71 C70 Al1 117.0(2)
C79 C70 Al1 127.0(2)
C48 C47 C46 122.2(3)
C64 C65 C60 120.9(3)
C11 C10 C19 115.4(3)
C11 C10 Al1 119.3(2)
C19 C10 Al1 125.1(2)
C15 C14 C19 124.6(3)
C15 C14 C13 112.4(3)
C19 C14 C13 123.0(3)
C14 C19 C18 115.3(3)
C14 C19 C10 119.4(3)
C18 C19 C10 125.3(3)
C73 C74 C75 112.5(3)
C73 C74 C79 123.7(3)
C75 C74 C79 123.7(3)
C17 C18 C19 120.1(3)
C17 C18 P1 123.8(2)
C19 C18 P1 116.0(2)
C44 C49 C48 115.0(3)
C44 C49 C40 118.6(3)
C48 C49 C40 126.3(3)
C18 C17 C16 122.4(3)
C62 C61 C60 120.6(3)
C78 C77 C76 122.2(3)
C76 C75 C74 119.4(3)
C76 C75 C6 132.1(3)
C74 C75 C6 108.5(3)
C52 C51 C50 121.5(3)
C54 C55 C50 120.2(3)
C45 C44 C49 124.6(3)
C45 C44 C43 112.3(3)
C49 C44 C43 123.0(3)
C91 C90 C95 118.7(3)
C91 C90 P3 118.1(3)
C95 C90 P3 123.2(3)
C72 C73 C74 118.4(3)
C72 C73 C5 132.6(3)
C74 C73 C5 109.0(3)
C85 C80 C81 118.1(3)
C85 C80 P3 124.2(3)
C81 C80 P3 117.5(3)
C73 C72 C71 118.8(3)
C16 C15 C14 118.2(3)
C16 C15 C2 132.8(3)
C14 C15 C2 109.0(3)
C40 C41 C42 124.9(3)
C51 C50 C55 117.9(3)
C51 C50 P2 117.3(2)
C55 C50 P2 124.7(2)
C82 C81 C80 120.7(4)
C15 C16 C17 119.3(3)
C45 C46 C47 118.7(3)
C42 C43 C44 118.3(3)
C42 C43 C3 133.3(3)
C44 C43 C3 108.4(3)
C33 C32 C31 120.4(4)
C21 C20 C25 118.4(3)
C21 C20 P1 117.5(3)
C25 C20 P1 124.1(3)
C90 C91 C92 120.6(4)
C54 C53 C52 119.4(3)
C70 C71 C72 124.7(3)
C32 C31 C30 120.7(3)
C24 C25 C20 120.1(4)
C45 C4 C3 105.1(3)
C63 C64 C65 120.5(3)
C61 C62 C63 120.2(3)
C12 C13 C14 118.4(3)
C12 C13 C1 133.5(3)
C14 C13 C1 108.2(3)
C51 C52 C53 120.0(3)
C93 C92 C91 120.2(4)
C13 C12 C11 118.9(3)
C43 C42 C41 118.9(3)
C53 C54 C55 120.9(4)
C15 C2 C1 105.1(3)
C43 C3 C4 105.2(3)
Cl2' Cl2 C7 53.9(7)
Cl2' C7 Cl1 117.4(12)
Cl2' C7 Cl2 58.7(7)
Cl1 C7 Cl2 121.9(6)
C7 Cl2' Cl2 67.4(8)
Cl3' Cl3 C8 47.6(8)
Cl3' C8 Cl4 109.7(16)
Cl3' C8 Cl3 47.9(17)
Cl4 C8 Cl3 130.6(12)
Cl3' C8 Cl4" 108.9(18)
Cl4 C8 Cl4" 13.0(17)
Cl3 C8 Cl4" 119.9(19)
Cl3' C8 Cl4' 65.8(12)
Cl4 C8 Cl4' 44.2(9)
Cl3 C8 Cl4' 95.0(8)
Cl4" C8 Cl4' 43.9(12)
Cl3 Cl3' C8 85(2)

loop_
_geom_bond_atom_site_label_1
_geom_bond_atom_site_label_2
_geom_bond_distance
C23 C24 1.376(6)
C23 C22 1.379(6)
C93 C94 1.359(7)
C93 C92 1.384(7)
C95 C94 1.386(6)
C95 C90 1.391(5)
C34 C35 1.379(6)
C34 C33 1.394(6)
C35 C30 1.392(5)
C6 C75 1.518(5)
C6 C5 1.554(6)
C82 C83 1.382(7)
C82 C81 1.386(5)
C33 C32 1.380(6)
C5 C73 1.515(5)
C24 C25 1.387(5)
C21 C22 1.388(5)
C21 C20 1.393(5)
C85 C80 1.378(5)
C85 C84 1.395(6)
C1 C13 1.523(4)
C1 C2 1.551(5)
C63 C64 1.377(6)
C63 C62 1.395(6)
C83 C84 1.373(7)
P3 C78 1.828(4)
P3 C80 1.846(3)
P3 C90 1.846(3)
P1 C18 1.826(3)
P1 C30 1.838(4)
P1 C20 1.839(3)
P1 Al1 2.8312(14)
P2 C60 1.829(3)
P2 C48 1.840(3)
P2 C50 1.841(3)
Al1 C70 2.010(3)
Al1 C40 2.011(3)
Al1 C10 2.019(3)
C79 C74 1.415(5)
C79 C78 1.437(4)
C79 C70 1.436(4)
C45 C46 1.378(5)
C45 C44 1.401(5)
C45 C4 1.521(4)
C78 C77 1.388(5)
C60 C65 1.398(5)
C60 C61 1.406(4)
C30 C31 1.401(5)
C48 C47 1.386(5)
C48 C49 1.429(4)
C40 C41 1.387(4)
C40 C49 1.435(5)
C11 C10 1.400(4)
C11 C12 1.424(5)
C76 C75 1.367(5)
C76 C77 1.417(5)
C70 C71 1.400(4)
C47 C46 1.420(5)
C65 C64 1.389(5)
C10 C19 1.437(4)
C14 C15 1.409(4)
C14 C19 1.410(4)
C14 C13 1.414(4)
C19 C18 1.429(4)
C74 C73 1.402(5)
C74 C75 1.408(5)
C18 C17 1.390(4)
C49 C44 1.418(4)
C17 C16 1.405(5)
C61 C62 1.387(5)
C51 C52 1.377(5)
C51 C50 1.394(5)
C55 C54 1.389(5)
C55 C50 1.401(5)
C44 C43 1.422(5)
C90 C91 1.386(5)
C73 C72 1.370(5)
C80 C81 1.397(5)
C72 C71 1.423(5)
C15 C16 1.375(5)
C15 C2 1.511(5)
C41 C42 1.430(5)
C43 C42 1.362(6)
C43 C3 1.518(5)
C32 C31 1.387(5)
C20 C25 1.400(5)
C91 C92 1.386(5)
C53 C54 1.378(6)
C53 C52 1.386(6)
C4 C3 1.551(6)
C13 C12 1.369(5)
Cl1 C7 1.655(12)
Cl2 Cl2' 1.605(13)
Cl2 C7 1.735(12)
C7 Cl2' 1.519(19)
Cl3 Cl3' 1.34(4)
Cl3 C8 1.792(16)
Cl4 C8 1.748(16)
Cl4' C8 1.864(14)
C8 Cl3' 1.33(2)
C8 Cl4" 1.86(3)
